data_7210296
loop_
_publ_author_name
'Deng, Mingli'
'Liu, Xiaofeng'
'Zheng, Qingshu'
'Chen, Zhenxia'
'Fang, Changye'
'Yue, Bin'
'He, Heyong'

_publ_section_title
;
 Controllable preparation and structures of two zinc phosphonocarboxylate
 frameworks with MER and RHO zeolitic topologies
;
_journal_issue 35
_journal_name_full CrystEngComm
_journal_page_first 7056
_journal_paper_doi 10.1039/c3ce40673c
_journal_volume 15
_journal_year 2013
_chemical_formula_moiety 'C7 H4 O5 P Zn, (H3 O), 0.5(H2 O)'
_chemical_formula_sum 'C7 H8 O6.5 P Zn'
_chemical_formula_weight 292.47
_chemical_name_systematic
;
?
;
_space_group_IT_number 126
_symmetry_cell_setting tetragonal
_symmetry_space_group_name_Hall '-P 4a 2bc'
_symmetry_space_group_name_H-M 'P 4/n n c :2'
_atom_sites_solution_hydrogens geom
_atom_sites_solution_primary direct
_atom_sites_solution_secondary difmap
_audit_creation_method SHELXL-97
_cell_angle_alpha 90.00
_cell_angle_beta 90.00
_cell_angle_gamma 90.00
_cell_formula_units_Z 16
_cell_length_a 23.986(6)
_cell_length_b 23.986(6)
_cell_length_c 10.481(4)
_cell_measurement_reflns_used 999
_cell_measurement_temperature 293(2)
_cell_measurement_theta_max 25.003
_cell_measurement_theta_min 2.685
_cell_volume 6030(3)
_computing_cell_refinement 'Bruker SMART'
_computing_data_collection 'Bruker SMART'
_computing_data_reduction 'Bruker SHELXTL'
_computing_molecular_graphics 'Bruker SHELXTL'
_computing_publication_material 'Bruker SHELXTL'
_computing_structure_refinement 'SHELXL-97 (Sheldrick, 1997)'
_computing_structure_solution 'SHELXS-97 (Sheldrick, 1990)'
_diffrn_ambient_temperature 293(2)
_diffrn_measured_fraction_theta_full 1.000
_diffrn_measured_fraction_theta_max 1.000
_diffrn_measurement_device_type 'CCD area detector'
_diffrn_measurement_method 'phi and omega scans'
_diffrn_radiation_monochromator graphite
_diffrn_radiation_source 'fine-focus sealed tube'
_diffrn_radiation_type MoK\a
_diffrn_radiation_wavelength 0.71073
_diffrn_reflns_av_R_equivalents 0.0678
_diffrn_reflns_av_sigmaI/netI 0.0311
_diffrn_reflns_limit_h_max 28
_diffrn_reflns_limit_h_min -28
_diffrn_reflns_limit_k_max 28
_diffrn_reflns_limit_k_min -18
_diffrn_reflns_limit_l_max 12
_diffrn_reflns_limit_l_min -12
_diffrn_reflns_number 23600
_diffrn_reflns_theta_full 25.01
_diffrn_reflns_theta_max 25.01
_diffrn_reflns_theta_min 1.20
_exptl_absorpt_coefficient_mu 1.742
_exptl_absorpt_correction_T_max 0.7801
_exptl_absorpt_correction_T_min 0.5424
_exptl_absorpt_correction_type multi-scan
_exptl_absorpt_process_details sadabs
_exptl_crystal_colour colorless
_exptl_crystal_density_diffrn 1.289
_exptl_crystal_density_method 'not measured'
_exptl_crystal_description rod
_exptl_crystal_F_000 2352
_exptl_crystal_size_max 0.40
_exptl_crystal_size_mid 0.15
_exptl_crystal_size_min 0.15
_refine_diff_density_max 1.232
_refine_diff_density_min -0.577
_refine_diff_density_rms 0.207
_refine_ls_extinction_coef 0.0016(3)
_refine_ls_extinction_expression Fc^*^=kFc[1+0.001xFc^2^\l^3^/sin(2\q)]^-1/4^
_refine_ls_extinction_method SHELXL
_refine_ls_goodness_of_fit_ref 1.017
_refine_ls_hydrogen_treatment constr
_refine_ls_matrix_type full
_refine_ls_number_parameters 136
_refine_ls_number_reflns 2677
_refine_ls_number_restraints 0
_refine_ls_restrained_S_all 1.017
_refine_ls_R_factor_all 0.0962
_refine_ls_R_factor_gt 0.0866
_refine_ls_shift/su_max 0.004
_refine_ls_shift/su_mean 0.000
_refine_ls_structure_factor_coef Fsqd
_refine_ls_weighting_details 'calc w=1/[\s^2^(Fo^2^)+(0.1383P)^2^+70.0000P] where P=(Fo^2^+2Fc^2^)/3'
_refine_ls_weighting_scheme calc
_refine_ls_wR_factor_gt 0.2631
_refine_ls_wR_factor_ref 0.2740
_reflns_number_gt 2257
_reflns_number_total 2677
_reflns_threshold_expression >2sigma(I)
_cod_data_source_file c3ce40673c.txt
_cod_data_source_block f61211c
_cod_depositor_comments
;
The following automatic conversions were performed:

'_symmetry_cell_setting' value 'Tetragonal' changed to 'tetragonal'
according to /home/saulius/struct/CIF-dictionaries/cif_core.dic
dictionary named 'cif_core.dic' version 2.4.2 from 2011-04-26.

Automatic conversion script
Id: cif_fix_values 1891 2012-01-12 08:04:46Z andrius 
;
_cod_original_sg_symbol_H-M P4/nnc
_cod_original_formula_sum 'C7 H8 O6.50 P Zn'
_cod_database_code 7210296

loop_
_symmetry_equiv_pos_as_xyz
'x, y, z'
'-x+1/2, -y+1/2, z'
'-y+1/2, x, z'
'y, -x+1/2, z'
'-x+1/2, y, -z+1/2'
'x, -y+1/2, -z+1/2'
'y, x, -z+1/2'
'-y+1/2, -x+1/2, -z+1/2'
'-x, -y, -z'
'x-1/2, y-1/2, -z'
'y-1/2, -x, -z'
'-y, x-1/2, -z'
'x-1/2, -y, z-1/2'
'-x, y-1/2, z-1/2'
'-y, -x, z-1/2'
'y-1/2, x-1/2, z-1/2'

loop_
_atom_site_label
_atom_site_type_symbol
_atom_site_fract_x
_atom_site_fract_y
_atom_site_fract_z
_atom_site_U_iso_or_equiv
_atom_site_adp_type
_atom_site_occupancy
_atom_site_symmetry_multiplicity
_atom_site_calc_flag
_atom_site_refinement_flags
Zn1 Zn 0.57915(4) 0.02035(4) 0.61049(10) 0.0392(4) Uani 1 1 d .
P1 P 0.51073(10) 0.08499(9) 0.4110(2) 0.0395(6) Uani 1 1 d .
O1 O 0.5520(3) 0.0850(2) 0.5206(6) 0.0487(15) Uani 1 1 d .
O2 O 0.5430(3) 0.0792(3) 0.2875(7) 0.0629(19) Uani 1 1 d .
O3 O 0.4659(3) 0.0428(3) 0.4260(9) 0.071(2) Uani 1 1 d .
O4 O 0.5652(4) 0.3029(3) 0.4151(12) 0.107(4) Uani 1 1 d .
O5 O 0.4876(3) 0.3493(3) 0.4360(8) 0.067(2) Uani 1 1 d .
C1 C 0.4764(3) 0.1520(3) 0.4114(8) 0.0379(18) Uani 1 1 d .
C2 C 0.4191(4) 0.1554(4) 0.4090(12) 0.063(3) Uani 1 1 d .
H2A H 0.3980 0.1229 0.4052 0.076 Uiso 1 1 calc R
C3 C 0.3927(5) 0.2062(5) 0.4121(15) 0.088(5) Uani 1 1 d .
H3A H 0.3540 0.2080 0.4082 0.106 Uiso 1 1 calc R
C4 C 0.4238(5) 0.2544(4) 0.4211(13) 0.071(3) Uani 1 1 d .
H4A H 0.4058 0.2886 0.4277 0.086 Uiso 1 1 calc R
C5 C 0.4805(4) 0.2526(4) 0.4203(8) 0.046(2) Uani 1 1 d .
C6 C 0.5066(4) 0.2002(3) 0.4161(8) 0.042(2) Uani 1 1 d .
H6A H 0.5454 0.1983 0.4165 0.051 Uiso 1 1 calc R
C7 C 0.5142(5) 0.3054(4) 0.4229(11) 0.059(3) Uani 1 1 d .
O6 O 0.4329(12) 0.0671(12) 0.7500 0.267(16) Uiso 1 2 d S
O7 O 0.6597(17) 0.1263(14) 0.319(3) 0.356(17) Uiso 1 1 d .

loop_
_atom_site_aniso_label
_atom_site_aniso_U_11
_atom_site_aniso_U_22
_atom_site_aniso_U_33
_atom_site_aniso_U_23
_atom_site_aniso_U_13
_atom_site_aniso_U_12
Zn1 0.0306(6) 0.0387(6) 0.0482(7) -0.0006(4) -0.0043(4) -0.0037(4)
P1 0.0436(12) 0.0297(11) 0.0451(13) -0.0047(9) -0.0104(9) -0.0038(9)
O1 0.057(4) 0.035(3) 0.055(4) -0.001(3) -0.016(3) -0.007(3)
O2 0.072(5) 0.066(5) 0.051(4) -0.013(3) -0.005(4) 0.022(4)
O3 0.063(4) 0.033(3) 0.117(6) 0.012(4) -0.027(4) -0.019(3)
O4 0.076(6) 0.044(4) 0.200(12) -0.025(6) 0.022(7) -0.015(4)
O5 0.085(5) 0.030(3) 0.086(5) -0.003(3) 0.021(4) -0.002(3)
C1 0.042(4) 0.034(4) 0.037(4) -0.005(3) 0.001(3) -0.001(3)
C2 0.047(5) 0.040(5) 0.102(9) 0.013(5) 0.000(5) -0.005(4)
C3 0.046(6) 0.058(7) 0.162(15) -0.009(8) 0.008(7) 0.004(5)
C4 0.065(7) 0.039(5) 0.109(9) -0.003(6) 0.005(6) 0.014(5)
C5 0.059(6) 0.035(4) 0.044(5) 0.001(4) 0.002(4) 0.000(4)
C6 0.041(5) 0.035(4) 0.051(5) -0.005(4) -0.004(4) -0.002(3)
C7 0.074(7) 0.035(5) 0.069(7) 0.000(5) 0.005(6) -0.004(5)

loop_
_atom_type_symbol
_atom_type_description
_atom_type_scat_dispersion_real
_atom_type_scat_dispersion_imag
_atom_type_scat_source
C C 0.0033 0.0016 'International Tables Vol C Tables 4.2.6.8 and 6.1.1.4'
H H 0.0000 0.0000 'International Tables Vol C Tables 4.2.6.8 and 6.1.1.4'
O O 0.0106 0.0060 'International Tables Vol C Tables 4.2.6.8 and 6.1.1.4'
P P 0.1023 0.0942 'International Tables Vol C Tables 4.2.6.8 and 6.1.1.4'
Zn Zn 0.2839 1.4301 'International Tables Vol C Tables 4.2.6.8 and 6.1.1.4'

loop_
_geom_angle_atom_site_label_1
_geom_angle_atom_site_label_2
_geom_angle_atom_site_label_3
_geom_angle
_geom_angle_site_symmetry_1
_geom_angle_site_symmetry_3
O3 Zn1 O1 110.5(3) 9_656 .
O3 Zn1 O2 114.7(4) 9_656 16_656
O1 Zn1 O2 104.1(3) . 16_656
O3 Zn1 O5 97.5(3) 9_656 12_656
O1 Zn1 O5 119.9(3) . 12_656
O2 Zn1 O5 110.6(3) 16_656 12_656
O3 P1 O2 113.5(5) . .
O3 P1 O1 113.1(4) . .
O2 P1 O1 108.3(4) . .
O3 P1 C1 106.0(4) . .
O2 P1 C1 108.5(4) . .
O1 P1 C1 107.2(4) . .
P1 O1 Zn1 126.2(3) . .
P1 O2 Zn1 132.6(5) . 16_655
P1 O3 Zn1 159.1(7) . 9_656
C7 O5 Zn1 121.0(7) . 11_666
C6 C1 C2 118.7(8) . .
C6 C1 P1 120.8(7) . .
C2 C1 P1 120.6(7) . .
C3 C2 C1 120.9(10) . .
C3 C2 H2A 119.6 . .
C1 C2 H2A 119.6 . .
C2 C3 C4 119.7(10) . .
C2 C3 H3A 120.1 . .
C4 C3 H3A 120.1 . .
C5 C4 C3 120.9(10) . .
C5 C4 H4A 119.6 . .
C3 C4 H4A 119.6 . .
C4 C5 C6 118.4(9) . .
C4 C5 C7 120.7(9) . .
C6 C5 C7 120.9(9) . .
C1 C6 C5 121.4(8) . .
C1 C6 H6A 119.3 . .
C5 C6 H6A 119.3 . .
O4 C7 O5 124.1(10) . .
O4 C7 C5 119.7(9) . .
O5 C7 C5 116.2(10) . .

loop_
_geom_bond_atom_site_label_1
_geom_bond_atom_site_label_2
_geom_bond_distance
_geom_bond_site_symmetry_2
Zn1 O3 1.899(6) 9_656
Zn1 O1 1.928(6) .
Zn1 O2 1.933(7) 16_656
Zn1 O5 1.949(7) 12_656
P1 O3 1.485(7) .
P1 O2 1.514(8) .
P1 O1 1.516(6) .
P1 C1 1.805(8) .
O2 Zn1 1.933(7) 16_655
O3 Zn1 1.899(6) 9_656
O4 C7 1.229(14) .
O5 C7 1.239(12) .
O5 Zn1 1.949(7) 11_666
C1 C6 1.367(12) .
C1 C2 1.378(13) .
C2 C3 1.373(15) .
C2 H2A 0.9300 .
C3 C4 1.381(16) .
C3 H3A 0.9300 .
C4 C5 1.360(14) .
C4 H4A 0.9300 .
C5 C6 1.405(12) .
C5 C7 1.501(13) .
C6 H6A 0.9300 .
